data_7055116
loop_
_publ_author_name
'Li, Jie'
'Xi, Teng'
'Yan, Biao'
'Guan, Yulei'
'Yang, Mingyan'
'Song, Jirong'
'Ma, Haixia'

_publ_section_title
;
 Synergistic actions between tebuconazole ligand and Cu(ii) cation:
 reasons for the enhanced antifungal activity of four Cu(ii) complexes
 based on the fungicide tebuconazole
;
_journal_issue 12
_journal_name_full 'New J. Chem.'
_journal_page_first 9550
_journal_paper_doi 10.1039/C5NJ01845E
_journal_volume 39
_journal_year 2015
_chemical_formula_sum 'C36 H50 Cl2 Cu N6 O6'
_chemical_formula_weight 797.26
_chemical_name_systematic
; 
 ? 
;
_space_group_IT_number 14
_symmetry_cell_setting monoclinic
_symmetry_space_group_name_Hall '-P 2yn'
_symmetry_space_group_name_H-M 'P 1 21/n 1'
_atom_sites_solution_hydrogens geom
_atom_sites_solution_primary direct
_atom_sites_solution_secondary difmap
_audit_creation_method SHELXL-97
_audit_update_record
;
2015-08-28 deposited with the CCDC.
2015-09-22 downloaded from the CCDC.
;
_cell_angle_alpha 90.00
_cell_angle_beta 107.229(7)
_cell_angle_gamma 90.00
_cell_formula_units_Z 2
_cell_length_a 8.643(3)
_cell_length_b 21.583(8)
_cell_length_c 11.460(4)
_cell_measurement_reflns_used 1398
_cell_measurement_temperature 296(2)
_cell_measurement_theta_max 20.14
_cell_measurement_theta_min 2.61
_cell_volume 2041.8(13)
_computing_cell_refinement 'Bruker SAINT'
_computing_data_collection 'Bruker SMART APEX II'
_computing_data_reduction 'Bruker SAINT'
_computing_molecular_graphics SHELXTL
_computing_publication_material SHELXTL
_computing_structure_refinement 'SHELXL-97 (Sheldrick, 2008)'
_computing_structure_solution 'SHELXS-97 (Sheldrick, 2008)'
_diffrn_ambient_temperature 296(2)
_diffrn_measured_fraction_theta_full 0.974
_diffrn_measured_fraction_theta_max 0.974
_diffrn_measurement_device_type 'Bruker APEX II area detector'
_diffrn_measurement_method '\f and \w scans'
_diffrn_radiation_monochromator graphite
_diffrn_radiation_source 'fine-focus sealed tube'
_diffrn_radiation_type MoK\a
_diffrn_radiation_wavelength 0.71073
_diffrn_reflns_av_R_equivalents 0.0726
_diffrn_reflns_av_unetI/netI 0.0887
_diffrn_reflns_limit_h_max 9
_diffrn_reflns_limit_h_min -10
_diffrn_reflns_limit_k_max 26
_diffrn_reflns_limit_k_min -27
_diffrn_reflns_limit_l_max 13
_diffrn_reflns_limit_l_min -14
_diffrn_reflns_number 11023
_diffrn_reflns_theta_full 26.64
_diffrn_reflns_theta_max 26.64
_diffrn_reflns_theta_min 1.89
_exptl_absorpt_coefficient_mu 0.714
_exptl_absorpt_correction_T_max 0.8810
_exptl_absorpt_correction_T_min 0.7790
_exptl_absorpt_correction_type multi-scan
_exptl_absorpt_process_details
;
Agilent (2011). CrysAlis PRO. Agilent Technologies, Yarnton,
Oxfordshire, England.
;
_exptl_crystal_colour blue
_exptl_crystal_density_diffrn 1.297
_exptl_crystal_density_method 'not measured'
_exptl_crystal_description block
_exptl_crystal_F_000 838
_exptl_crystal_size_max 0.37
_exptl_crystal_size_mid 0.25
_exptl_crystal_size_min 0.18
_refine_diff_density_max 0.603
_refine_diff_density_min -1.022
_refine_diff_density_rms 0.161
_refine_ls_extinction_method none
_refine_ls_goodness_of_fit_ref 0.965
_refine_ls_hydrogen_treatment mixed
_refine_ls_matrix_type full
_refine_ls_number_parameters 237
_refine_ls_number_reflns 4194
_refine_ls_number_restraints 0
_refine_ls_restrained_S_all 0.965
_refine_ls_R_factor_all 0.1162
_refine_ls_R_factor_gt 0.0635
_refine_ls_shift/su_max 0.000
_refine_ls_shift/su_mean 0.000
_refine_ls_structure_factor_coef Fsqd
_refine_ls_weighting_details 'calc w=1/[\s^2^(Fo^2^)+(0.1051P)^2^+0.0000P] where P=(Fo^2^+2Fc^2^)/3'
_refine_ls_weighting_scheme calc
_refine_ls_wR_factor_gt 0.1545
_refine_ls_wR_factor_ref 0.1962
_reflns_number_gt 2416
_reflns_number_total 4194
_reflns_threshold_expression >2sigma(I)
_cod_data_source_file c5nj01845e1.cif
_cod_data_source_block 2
_cod_depositor_comments 'Adding full bibliography for 7055115--7055118.cif.'
_cod_original_cell_volume 2042.1(12)
_cod_original_sg_symbol_H-M P21/n
_cod_database_code 7055116

loop_
_symmetry_equiv_pos_as_xyz
'x, y, z'
'-x+1/2, y+1/2, -z+1/2'
'-x, -y, -z'
'x-1/2, -y-1/2, z-1/2'

loop_
_atom_site_label
_atom_site_type_symbol
_atom_site_fract_x
_atom_site_fract_y
_atom_site_fract_z
_atom_site_U_iso_or_equiv
_atom_site_adp_type
_atom_site_occupancy
_atom_site_symmetry_multiplicity
_atom_site_calc_flag
_atom_site_refinement_flags
Cu Cu 0.5000 0.0000 0.5000 0.0437(3) Uani 1 2 d S
Cl Cl -0.4598(3) 0.10924(12) -0.06563(14) 0.1660(11) Uani 1 1 d .
N1 N 0.4289(4) 0.08204(14) 0.5390(3) 0.0466(8) Uani 1 1 d .
N2 N 0.3129(4) 0.15495(14) 0.6129(3) 0.0477(8) Uani 1 1 d .
N3 N 0.3455(5) 0.18103(16) 0.5150(4) 0.0636(10) Uani 1 1 d .
O1 O 0.0716(4) 0.10248(12) 0.7077(3) 0.0543(7) Uani 1 1 d .
H1 H -0.0145 0.0835 0.6884 0.081 Uiso 1 1 calc R
O2 O 0.2014(4) -0.02703(15) 0.3732(3) 0.0640(8) Uani 1 1 d .
O3 O 0.4035(4) 0.01736(13) 0.3264(3) 0.0555(7) Uani 1 1 d .
C8 C -0.2611(6) 0.0747(2) 0.2848(4) 0.0621(12) Uani 1 1 d .
H8A H -0.2868 0.0513 0.3446 0.074 Uiso 1 1 calc R
C9 C -0.3638(7) 0.0738(2) 0.1695(5) 0.0770(15) Uani 1 1 d .
H9 H -0.4577 0.0500 0.1503 0.092 Uiso 1 1 calc R
C10 C -0.3260(8) 0.1087(3) 0.0821(4) 0.0811(17) Uani 1 1 d .
C11 C -0.1901(9) 0.1439(3) 0.1090(5) 0.0851(17) Uani 1 1 d .
H11 H -0.1662 0.1676 0.0488 0.102 Uiso 1 1 calc R
C12 C -0.0873(7) 0.1440(2) 0.2274(5) 0.0738(14) Uani 1 1 d .
H12 H 0.0058 0.1682 0.2469 0.089 Uiso 1 1 calc R
C7 C -0.1212(5) 0.10867(19) 0.3165(4) 0.0505(10) Uani 1 1 d .
C6 C -0.0121(6) 0.1082(2) 0.4453(4) 0.0684(14) Uani 1 1 d .
H6A H 0.0996 0.1106 0.4444 0.082 Uiso 1 1 calc R
H6B H -0.0257 0.0693 0.4837 0.082 Uiso 1 1 calc R
C5 C -0.0472(5) 0.16200(19) 0.5208(4) 0.0540(11) Uani 1 1 d .
H5A H -0.1621 0.1616 0.5128 0.065 Uiso 1 1 calc R
H5B H -0.0245 0.2004 0.4849 0.065 Uiso 1 1 calc R
C4 C 0.0465(5) 0.16305(18) 0.6583(4) 0.0481(10) Uani 1 1 d .
C13 C -0.0419(5) 0.2048(2) 0.7317(4) 0.0570(11) Uani 1 1 d .
C14 C -0.2040(7) 0.1776(3) 0.7266(6) 0.098(2) Uani 1 1 d .
H14A H -0.1892 0.1367 0.7610 0.147 Uiso 1 1 calc R
H14B H -0.2706 0.1755 0.6432 0.147 Uiso 1 1 calc R
H14C H -0.2557 0.2032 0.7724 0.147 Uiso 1 1 calc R
C16 C -0.0676(7) 0.2711(2) 0.6806(5) 0.0895(17) Uani 1 1 d .
H16A H -0.1230 0.2951 0.7264 0.134 Uiso 1 1 calc R
H16B H -0.1315 0.2699 0.5963 0.134 Uiso 1 1 calc R
H16C H 0.0355 0.2897 0.6871 0.134 Uiso 1 1 calc R
C15 C 0.0576(7) 0.2083(3) 0.8664(4) 0.0823(16) Uani 1 1 d .
H15A H -0.0056 0.2277 0.9123 0.124 Uiso 1 1 calc R
H15B H 0.1540 0.2320 0.8742 0.124 Uiso 1 1 calc R
H15C H 0.0867 0.1672 0.8972 0.124 Uiso 1 1 calc R
C3 C 0.2196(5) 0.18837(19) 0.6800(4) 0.0556(11) Uani 1 1 d .
H3A H 0.2130 0.2316 0.6561 0.067 Uiso 1 1 calc R
H3B H 0.2767 0.1862 0.7666 0.067 Uiso 1 1 calc R
C1 C 0.3646(5) 0.09700(18) 0.6262(4) 0.0465(10) Uani 1 1 d .
H1A H 0.3568 0.0705 0.6882 0.056 Uiso 1 1 calc R
C2 C 0.4153(6) 0.1360(2) 0.4755(4) 0.0637(12) Uani 1 1 d .
H2 H 0.4535 0.1403 0.4081 0.076 Uiso 1 1 calc R
C17 C 0.1576(8) 0.0070(3) 0.1675(5) 0.094(2) Uani 1 1 d .
H17A H 0.1669 -0.0290 0.1207 0.141 Uiso 1 1 calc R
H17B H 0.1955 0.0427 0.1342 0.141 Uiso 1 1 calc R
H17C H 0.0462 0.0129 0.1641 0.141 Uiso 1 1 calc R
C18 C 0.2570(6) -0.00181(19) 0.2968(4) 0.0521(10) Uani 1 1 d .

loop_
_atom_site_aniso_label
_atom_site_aniso_U_11
_atom_site_aniso_U_22
_atom_site_aniso_U_33
_atom_site_aniso_U_23
_atom_site_aniso_U_13
_atom_site_aniso_U_12
Cu 0.0403(4) 0.0488(4) 0.0416(4) 0.0020(3) 0.0116(3) -0.0008(3)
Cl 0.192(2) 0.215(2) 0.0447(9) -0.0169(11) -0.0370(11) 0.0669(18)
N1 0.043(2) 0.0506(19) 0.0443(19) 0.0000(15) 0.0095(16) -0.0029(15)
N2 0.044(2) 0.0448(18) 0.050(2) -0.0024(15) 0.0071(16) -0.0035(15)
N3 0.076(3) 0.050(2) 0.072(3) 0.0083(18) 0.034(2) 0.0058(19)
O1 0.0548(19) 0.0539(17) 0.0506(17) -0.0056(13) 0.0100(15) -0.0043(13)
O2 0.053(2) 0.073(2) 0.064(2) -0.0076(16) 0.0147(17) -0.0117(16)
O3 0.054(2) 0.0667(18) 0.0451(16) 0.0038(13) 0.0136(15) -0.0002(14)
C8 0.063(3) 0.069(3) 0.048(3) 0.001(2) 0.007(2) -0.014(2)
C9 0.066(3) 0.091(4) 0.060(3) -0.014(3) -0.003(3) -0.015(3)
C10 0.098(5) 0.094(4) 0.038(3) -0.009(3) -0.001(3) 0.024(3)
C11 0.117(5) 0.091(4) 0.056(3) 0.016(3) 0.041(4) 0.010(4)
C12 0.075(4) 0.076(3) 0.076(4) -0.006(3) 0.030(3) -0.010(3)
C7 0.050(3) 0.060(2) 0.038(2) -0.0109(19) 0.0065(19) 0.001(2)
C6 0.063(3) 0.082(3) 0.046(2) -0.025(2) -0.005(2) 0.010(2)
C5 0.050(3) 0.061(3) 0.045(2) -0.0142(19) 0.005(2) 0.006(2)
C4 0.047(3) 0.049(2) 0.045(2) -0.0124(18) 0.009(2) -0.0010(18)
C13 0.052(3) 0.063(3) 0.053(3) -0.018(2) 0.012(2) 0.001(2)
C14 0.072(4) 0.115(5) 0.121(5) -0.051(4) 0.049(4) -0.006(3)
C16 0.105(5) 0.073(3) 0.088(4) -0.015(3) 0.026(4) 0.027(3)
C15 0.086(4) 0.104(4) 0.053(3) -0.019(3) 0.014(3) 0.013(3)
C3 0.055(3) 0.049(2) 0.058(3) -0.016(2) 0.009(2) -0.003(2)
C1 0.043(2) 0.050(2) 0.039(2) -0.0034(17) 0.0005(19) -0.0004(18)
C2 0.077(3) 0.058(3) 0.067(3) 0.011(2) 0.038(3) 0.001(2)
C17 0.090(5) 0.119(5) 0.052(3) 0.001(3) -0.013(3) 0.021(3)
C18 0.049(3) 0.054(2) 0.046(2) -0.004(2) 0.003(2) 0.011(2)

loop_
_atom_type_symbol
_atom_type_description
_atom_type_scat_dispersion_real
_atom_type_scat_dispersion_imag
_atom_type_scat_source
C C 0.0033 0.0016 'International Tables Vol C Tables 4.2.6.8 and 6.1.1.4'
H H 0.0000 0.0000 'International Tables Vol C Tables 4.2.6.8 and 6.1.1.4'
N N 0.0061 0.0033 'International Tables Vol C Tables 4.2.6.8 and 6.1.1.4'
O O 0.0106 0.0060 'International Tables Vol C Tables 4.2.6.8 and 6.1.1.4'
Cu Cu 0.3201 1.2651 'International Tables Vol C Tables 4.2.6.8 and 6.1.1.4'
Cl Cl 0.1484 0.1585 'International Tables Vol C Tables 4.2.6.8 and 6.1.1.4'

loop_
_geom_angle_atom_site_label_1
_geom_angle_atom_site_label_2
_geom_angle_atom_site_label_3
_geom_angle
_geom_angle_site_symmetry_1
_geom_angle_site_symmetry_3
O3 Cu O3 180.000(1) . 3_656
O3 Cu N1 90.52(13) . 3_656
O3 Cu N1 89.48(13) 3_656 3_656
O3 Cu N1 89.48(13) . .
O3 Cu N1 90.52(13) 3_656 .
N1 Cu N1 180.00(18) 3_656 .
O3 Cu O2 54.90(12) . .
O3 Cu O2 125.10(12) 3_656 .
N1 Cu O2 89.77(12) 3_656 .
N1 Cu O2 90.23(12) . .
C1 N1 C2 101.9(3) . .
C1 N1 Cu 128.5(3) . .
C2 N1 Cu 129.2(3) . .
C1 N2 N3 110.0(3) . .
C1 N2 C3 128.9(4) . .
N3 N2 C3 120.9(3) . .
C2 N3 N2 102.1(3) . .
C4 O1 H1 109.5 . .
C18 O2 Cu 76.7(2) . .
C18 O3 Cu 107.4(3) . .
C9 C8 C7 122.5(4) . .
C9 C8 H8A 118.7 . .
C7 C8 H8A 118.7 . .
C8 C9 C10 118.5(5) . .
C8 C9 H9 120.8 . .
C10 C9 H9 120.8 . .
C11 C10 C9 121.4(5) . .
C11 C10 Cl 119.8(5) . .
C9 C10 Cl 118.7(5) . .
C10 C11 C12 118.9(5) . .
C10 C11 H11 120.5 . .
C12 C11 H11 120.5 . .
C7 C12 C11 120.9(5) . .
C7 C12 H12 119.6 . .
C11 C12 H12 119.6 . .
C8 C7 C12 117.8(4) . .
C8 C7 C6 120.4(4) . .
C12 C7 C6 121.7(4) . .
C7 C6 C5 112.3(4) . .
C7 C6 H6A 109.2 . .
C5 C6 H6A 109.2 . .
C7 C6 H6B 109.2 . .
C5 C6 H6B 109.2 . .
H6A C6 H6B 107.9 . .
C6 C5 C4 117.1(3) . .
C6 C5 H5A 108.0 . .
C4 C5 H5A 108.0 . .
C6 C5 H5B 108.0 . .
C4 C5 H5B 108.0 . .
H5A C5 H5B 107.3 . .
O1 C4 C3 103.7(3) . .
O1 C4 C5 111.5(3) . .
C3 C4 C5 111.1(3) . .
O1 C4 C13 110.8(3) . .
C3 C4 C13 108.2(3) . .
C5 C4 C13 111.3(3) . .
C14 C13 C15 107.3(4) . .
C14 C13 C16 108.7(5) . .
C15 C13 C16 108.2(4) . .
C14 C13 C4 110.5(3) . .
C15 C13 C4 110.5(4) . .
C16 C13 C4 111.5(4) . .
C13 C14 H14A 109.5 . .
C13 C14 H14B 109.5 . .
H14A C14 H14B 109.5 . .
C13 C14 H14C 109.5 . .
H14A C14 H14C 109.5 . .
H14B C14 H14C 109.5 . .
C13 C16 H16A 109.5 . .
C13 C16 H16B 109.5 . .
H16A C16 H16B 109.5 . .
C13 C16 H16C 109.5 . .
H16A C16 H16C 109.5 . .
H16B C16 H16C 109.5 . .
C13 C15 H15A 109.5 . .
C13 C15 H15B 109.5 . .
H15A C15 H15B 109.5 . .
C13 C15 H15C 109.5 . .
H15A C15 H15C 109.5 . .
H15B C15 H15C 109.5 . .
N2 C3 C4 113.7(3) . .
N2 C3 H3A 108.8 . .
C4 C3 H3A 108.8 . .
N2 C3 H3B 108.8 . .
C4 C3 H3B 108.8 . .
H3A C3 H3B 107.7 . .
N1 C1 N2 110.4(4) . .
N1 C1 H1A 124.8 . .
N2 C1 H1A 124.8 . .
N3 C2 N1 115.5(4) . .
N3 C2 H2 122.2 . .
N1 C2 H2 122.2 . .
C18 C17 H17A 109.5 . .
C18 C17 H17B 109.5 . .
H17A C17 H17B 109.5 . .
C18 C17 H17C 109.5 . .
H17A C17 H17C 109.5 . .
H17B C17 H17C 109.5 . .
O2 C18 O3 121.0(4) . .
O2 C18 C17 121.8(5) . .
O3 C18 C17 117.2(4) . .

loop_
_geom_bond_atom_site_label_1
_geom_bond_atom_site_label_2
_geom_bond_distance
_geom_bond_site_symmetry_2
Cu O3 1.952(3) .
Cu O3 1.952(3) 3_656
Cu N1 1.969(3) 3_656
Cu N1 1.969(3) .
Cu O2 2.625(3) .
Cl C10 1.745(5) .
N1 C1 1.319(5) .
N1 C2 1.360(5) .
N2 C1 1.322(5) .
N2 N3 1.357(5) .
N2 C3 1.459(5) .
N3 C2 1.295(5) .
O1 C4 1.416(5) .
O1 H1 0.8200 .
O2 C18 1.242(5) .
O3 C18 1.278(5) .
C8 C9 1.356(6) .
C8 C7 1.369(6) .
C8 H8A 0.9300 .
C9 C10 1.368(8) .
C9 H9 0.9300 .
C10 C11 1.356(8) .
C11 C12 1.385(7) .
C11 H11 0.9300 .
C12 C7 1.373(6) .
C12 H12 0.9300 .
C7 C6 1.497(6) .
C6 C5 1.532(6) .
C6 H6A 0.9700 .
C6 H6B 0.9700 .
C5 C4 1.544(5) .
C5 H5A 0.9700 .
C5 H5B 0.9700 .
C4 C3 1.542(6) .
C4 C13 1.575(5) .
C13 C14 1.504(7) .
C13 C15 1.530(6) .
C13 C16 1.539(7) .
C14 H14A 0.9600 .
C14 H14B 0.9600 .
C14 H14C 0.9600 .
C16 H16A 0.9600 .
C16 H16B 0.9600 .
C16 H16C 0.9600 .
C15 H15A 0.9600 .
C15 H15B 0.9600 .
C15 H15C 0.9600 .
C3 H3A 0.9700 .
C3 H3B 0.9700 .
C1 H1A 0.9300 .
C2 H2 0.9300 .
C17 C18 1.489(6) .
C17 H17A 0.9600 .
C17 H17B 0.9600 .
C17 H17C 0.9600 .

loop_
_geom_hbond_atom_site_label_D
_geom_hbond_atom_site_label_H
_geom_hbond_atom_site_label_A
_geom_hbond_distance_DH
_geom_hbond_distance_HA
_geom_hbond_distance_DA
_geom_hbond_angle_DHA
_geom_hbond_site_symmetry_A
O1 H1 O2 0.82 1.98 2.789(4) 169.4 3_556

loop_
_geom_torsion_atom_site_label_1
_geom_torsion_atom_site_label_2
_geom_torsion_atom_site_label_3
_geom_torsion_atom_site_label_4
_geom_torsion
_geom_torsion_site_symmetry_1
O3 Cu N1 C1 138.0(3) .
O3 Cu N1 C1 -42.0(3) 3_656
N1 Cu N1 C1 61(78) 3_656
O2 Cu N1 C1 83.1(3) .
O3 Cu N1 C2 -33.3(4) .
O3 Cu N1 C2 146.7(4) 3_656
N1 Cu N1 C2 -110(78) 3_656
O2 Cu N1 C2 -88.2(4) .
C1 N2 N3 C2 0.2(5) .
C3 N2 N3 C2 -174.5(4) .
O3 Cu O2 C18 -0.5(2) .
O3 Cu O2 C18 179.5(2) 3_656
N1 Cu O2 C18 -91.3(2) 3_656
N1 Cu O2 C18 88.7(2) .
O3 Cu O3 C18 174(100) 3_656
N1 Cu O3 C18 89.8(3) 3_656
N1 Cu O3 C18 -90.2(3) .
O2 Cu O3 C18 0.5(2) .
C7 C8 C9 C10 -0.5(8) .
C8 C9 C10 C11 -0.4(8) .
C8 C9 C10 Cl -178.6(4) .
C9 C10 C11 C12 0.4(9) .
Cl C10 C11 C12 178.6(4) .
C10 C11 C12 C7 0.5(8) .
C9 C8 C7 C12 1.4(7) .
C9 C8 C7 C6 179.9(4) .
C11 C12 C7 C8 -1.4(7) .
C11 C12 C7 C6 -179.8(4) .
C8 C7 C6 C5 -94.1(5) .
C12 C7 C6 C5 84.3(6) .
C7 C6 C5 C4 174.4(4) .
C6 C5 C4 O1 -35.5(5) .
C6 C5 C4 C3 79.6(5) .
C6 C5 C4 C13 -159.8(4) .
O1 C4 C13 C14 -59.9(5) .
C3 C4 C13 C14 -173.0(4) .
C5 C4 C13 C14 64.7(5) .
O1 C4 C13 C15 58.6(5) .
C3 C4 C13 C15 -54.4(5) .
C5 C4 C13 C15 -176.7(4) .
O1 C4 C13 C16 179.0(4) .
C3 C4 C13 C16 66.0(5) .
C5 C4 C13 C16 -56.3(5) .
C1 N2 C3 C4 -66.0(5) .
N3 N2 C3 C4 107.6(4) .
O1 C4 C3 N2 64.5(4) .
C5 C4 C3 N2 -55.4(4) .
C13 C4 C3 N2 -177.8(3) .
C2 N1 C1 N2 1.6(4) .
Cu N1 C1 N2 -171.5(3) .
N3 N2 C1 N1 -1.2(4) .
C3 N2 C1 N1 172.9(4) .
N2 N3 C2 N1 0.8(5) .
C1 N1 C2 N3 -1.6(5) .
Cu N1 C2 N3 171.5(3) .
Cu O2 C18 O3 0.7(3) .
Cu O2 C18 C17 -179.8(4) .
Cu O3 C18 O2 -0.9(5) .
Cu O3 C18 C17 179.5(3) .
